data_4349498
loop_
_publ_author_name
'Cirera, Jordi'
'Jiang, Yuan'
'Qin, Lei'
'Zheng, Yan-Zhen'
'Li, Guanghua'
'Wu, Gang'
'Ruiz, Eliseo'

_publ_section_title
;
 Ferromagnetism in polynuclear systems based on non-linear [MnII2MnIII]
 building blocks
;
_journal_issue 10
_journal_name_full 'Inorganic Chemistry Frontiers'
_journal_page_first 1272
_journal_paper_doi 10.1039/C6QI00189K
_journal_volume 3
_journal_year 2016
_chemical_formula_moiety 'C39 H47 Cl4 Mn3 N6 O7'
_chemical_formula_sum 'C39 H47 Cl4 Mn3 N6 O7'
_chemical_formula_weight 1018.45
_space_group_IT_number 14
_space_group_name_Hall '-P 2yn'
_space_group_name_H-M_alt 'P 1 21/n 1'
_symmetry_cell_setting monoclinic
_symmetry_space_group_name_H-M 'P 1 21/n 1'
_atom_sites_solution_hydrogens geom
_atom_sites_solution_primary direct
_atom_sites_solution_secondary difmap
_audit_creation_method SHELXL-97
_audit_update_record
;
2016-05-27 deposited with the CCDC.
2016-08-01 downloaded from the CCDC.
;
_cell_angle_alpha 90.00
_cell_angle_beta 101.37(3)
_cell_angle_gamma 90.00
_cell_formula_units_Z 4
_cell_length_a 14.157(3)
_cell_length_b 12.201(2)
_cell_length_c 27.433(6)
_cell_measurement_reflns_used 10275
_cell_measurement_temperature 293(2)
_cell_measurement_theta_max 27.47
_cell_measurement_theta_min 3.03
_cell_volume 4645.5(17)
_computing_cell_refinement 'Bruker SMART'
_computing_data_collection 'Bruker SMART'
_computing_data_reduction 'Bruker SAINT'
_computing_molecular_graphics SHELXP-97
_computing_publication_material SHELXTL
_computing_structure_refinement 'SHELXL-97 (Sheldrick, 1997)'
_computing_structure_solution 'SHELXS-97 (Sheldrick, 1990)'
_diffrn_ambient_temperature 293(2)
_diffrn_detector_area_resol_mean 9.00cm
_diffrn_measured_fraction_theta_full 0.966
_diffrn_measured_fraction_theta_max 0.966
_diffrn_measurement_device_type 'CCD area detector'
_diffrn_measurement_method 'phi and omega scans'
_diffrn_radiation_monochromator graphite
_diffrn_radiation_source 'fine-focus sealed tube'
_diffrn_radiation_type MoK\a
_diffrn_radiation_wavelength 0.71073
_diffrn_reflns_av_R_equivalents 0.0546
_diffrn_reflns_av_sigmaI/netI 0.0657
_diffrn_reflns_limit_h_max 18
_diffrn_reflns_limit_h_min -18
_diffrn_reflns_limit_k_max 14
_diffrn_reflns_limit_k_min -15
_diffrn_reflns_limit_l_max 35
_diffrn_reflns_limit_l_min -35
_diffrn_reflns_number 32137
_diffrn_reflns_theta_full 27.47
_diffrn_reflns_theta_max 27.47
_diffrn_reflns_theta_min 3.03
_diffrn_standards_decay_% none
_diffrn_standards_interval_count none
_diffrn_standards_interval_time none
_diffrn_standards_number none
_exptl_absorpt_coefficient_mu 1.085
_exptl_absorpt_correction_T_max 0.8746
_exptl_absorpt_correction_T_min 0.7427
_exptl_absorpt_correction_type empirical
_exptl_absorpt_process_details SADABS
_exptl_crystal_colour 'light yellow'
_exptl_crystal_density_diffrn 1.456
_exptl_crystal_density_method 'not measured'
_exptl_crystal_description block
_exptl_crystal_F_000 2088
_exptl_crystal_size_max 0.23
_exptl_crystal_size_mid 0.20
_exptl_crystal_size_min 0.19
_refine_diff_density_max 0.907
_refine_diff_density_min -0.648
_refine_diff_density_rms 0.099
_refine_ls_extinction_method none
_refine_ls_goodness_of_fit_ref 1.100
_refine_ls_hydrogen_treatment mixed
_refine_ls_matrix_type full
_refine_ls_number_parameters 540
_refine_ls_number_reflns 10275
_refine_ls_number_restraints 42
_refine_ls_restrained_S_all 1.098
_refine_ls_R_factor_all 0.1095
_refine_ls_R_factor_gt 0.0695
_refine_ls_shift/su_max 0.000
_refine_ls_shift/su_mean 0.000
_refine_ls_structure_factor_coef Fsqd
_refine_ls_weighting_details 'calc w=1/[\s^2^(Fo^2^)+(0.0630P)^2^+16.7954P] where P=(Fo^2^+2Fc^2^)/3'
_refine_ls_weighting_scheme calc
_refine_ls_wR_factor_gt 0.1816
_refine_ls_wR_factor_ref 0.1978
_reflns_number_gt 6715
_reflns_number_total 10275
_reflns_threshold_expression >2sigma(I)
_cod_data_source_file c6qi00189k2.cif
_cod_data_source_block sad
_cod_depositor_comments
;
The following automatic conversions were performed:

data item '_symmetry_cell_setting' value 'Monoclinic' was changed to
'monoclinic' in accordance with the
/home/saulius/struct/COD-crude-data/automatic-downloads/DataCite-retrospective/RSC/depositions/lib/dictionaries/cif_core.dic
dictionary named 'cif_core.dic' version 2.4.2 last updated on
2011-04-26.

Automatic conversion script
Id: cif_fix_values 6909 2019-04-08 15:41:33Z antanas 
;
_cod_original_cell_volume 4645.2(16)
_cod_original_sg_symbol_H-M P2(1)/n
_cod_database_code 4349498

loop_
_symmetry_equiv_pos_as_xyz
'x, y, z'
'-x+1/2, y+1/2, -z+1/2'
'-x, -y, -z'
'x-1/2, -y-1/2, z-1/2'

loop_
_atom_site_label
_atom_site_type_symbol
_atom_site_fract_x
_atom_site_fract_y
_atom_site_fract_z
_atom_site_U_iso_or_equiv
_atom_site_adp_type
_atom_site_occupancy
_atom_site_symmetry_multiplicity
_atom_site_calc_flag
_atom_site_refinement_flags
_atom_site_disorder_assembly
_atom_site_disorder_group
Mn1 Mn 0.32305(5) 0.14492(6) 0.16174(3) 0.0305(2) Uani 1 1 d . . .
Mn2 Mn 0.12899(6) 0.07378(8) 0.08481(3) 0.0430(2) Uani 1 1 d . B .
Mn3 Mn 0.55390(6) 0.13216(7) 0.19565(3) 0.0404(2) Uani 1 1 d . . .
Cl1 Cl 0.25066(13) 0.24998(13) 0.21933(6) 0.0573(4) Uani 1 1 d . . .
Cl2 Cl 0.01084(12) -0.07080(16) 0.08503(7) 0.0625(5) Uani 1 1 d . . .
Cl3 Cl 0.23848(11) -0.02318(12) 0.03383(5) 0.0471(4) Uani 1 1 d . . .
Cl4 Cl 0.53883(10) 0.01656(12) 0.11250(6) 0.0452(3) Uani 1 1 d . . .
O1 O 0.2291(3) 0.0313(3) 0.15115(13) 0.0367(8) Uani 1 1 d . . .
O2 O 0.4185(3) 0.0588(3) 0.20306(13) 0.0360(8) Uani 1 1 d . . .
O3 O 0.2440(3) 0.1983(3) 0.10254(13) 0.0370(8) Uani 1 1 d . . .
O4 O 0.4330(3) 0.2262(3) 0.15334(13) 0.0362(8) Uani 1 1 d . . .
O5 O 0.0664(3) 0.1910(4) 0.13699(19) 0.0682(14) Uani 1 1 d . . .
H5 H 0.1061 0.2522 0.1434 0.082 Uiso 1 1 calc R A 1
O6 O 0.0528(3) 0.1656(4) 0.02113(18) 0.0643(13) Uani 1 1 d . . .
H6 H 0.0676 0.1532 -0.0100 0.077 Uiso 1 1 calc R B .
O7 O 0.5512(4) 0.2321(5) 0.26326(19) 0.0752(15) Uani 1 1 d . . .
H7 H 0.5973 0.2872 0.2698 0.090 Uiso 1 1 calc R . .
N1 N 0.3622(3) -0.1243(3) 0.14033(16) 0.0346(10) Uani 1 1 d . . .
H1A H 0.3160 -0.0940 0.1170 0.042 Uiso 1 1 calc R . .
H1B H 0.4165 -0.0853 0.1414 0.042 Uiso 1 1 calc R . .
N2 N 0.3891(3) 0.1784(4) 0.04569(16) 0.0364(10) Uani 1 1 d . . .
H2A H 0.4390 0.1461 0.0661 0.044 Uiso 1 1 calc R . .
H2B H 0.3375 0.1345 0.0441 0.044 Uiso 1 1 calc R . .
N3 N 0.6678(4) 0.2443(5) 0.1840(2) 0.0579(15) Uani 1 1 d . . .
N4 N 0.7904(5) 0.3846(5) 0.1902(2) 0.075(2) Uani 1 1 d . . .
N5 N 0.8605(4) 0.5099(5) 0.2565(2) 0.0590(15) Uani 1 1 d . . .
N6 N 0.8040(7) 0.8788(8) 0.1830(4) 0.122(3) Uani 1 1 d U . .
C1 C 0.3322(4) -0.1138(4) 0.19039(19) 0.0367(12) Uani 1 1 d . . .
H1 H 0.3302 -0.1868 0.2051 0.044 Uiso 1 1 calc R . .
C2 C 0.2323(4) -0.0636(5) 0.1817(2) 0.0386(13) Uani 1 1 d . . .
H2C H 0.1853 -0.1167 0.1656 0.046 Uiso 1 1 calc R . .
H2D H 0.2161 -0.0438 0.2133 0.046 Uiso 1 1 calc R . .
C3 C 0.4049(4) -0.0439(4) 0.2245(2) 0.0396(13) Uani 1 1 d . . .
H3A H 0.3831 -0.0324 0.2555 0.047 Uiso 1 1 calc R . .
H3B H 0.4660 -0.0824 0.2320 0.047 Uiso 1 1 calc R . .
C4 C 0.3797(4) -0.2401(4) 0.1244(2) 0.0367(12) Uani 1 1 d . . .
H4 H 0.3942 -0.2389 0.0909 0.044 Uiso 1 1 calc R . .
C5 C 0.2937(5) -0.3139(5) 0.1248(2) 0.0436(14) Uani 1 1 d . . .
C6 C 0.2026(5) -0.3027(6) 0.1010(3) 0.0559(17) Uani 1 1 d . . .
H6A H 0.1844 -0.2436 0.0798 0.067 Uiso 1 1 calc R . .
C7 C 0.1343(6) -0.3822(7) 0.1085(3) 0.071(2) Uani 1 1 d . . .
H7A H 0.0699 -0.3749 0.0932 0.086 Uiso 1 1 calc R . .
C8 C 0.1643(7) -0.4703(6) 0.1386(3) 0.077(2) Uani 1 1 d . . .
H8 H 0.1199 -0.5244 0.1421 0.092 Uiso 1 1 calc R . .
C9 C 0.2585(7) -0.4813(6) 0.1640(3) 0.069(2) Uani 1 1 d . . .
H9 H 0.2768 -0.5404 0.1852 0.082 Uiso 1 1 calc R . .
C10 C 0.3242(5) -0.4025(5) 0.1572(2) 0.0516(16) Uani 1 1 d . . .
C11 C 0.4264(6) -0.3928(5) 0.1775(2) 0.0531(17) Uani 1 1 d . . .
C12 C 0.4920(7) -0.4597(6) 0.2083(3) 0.075(2) Uani 1 1 d . . .
H12 H 0.4716 -0.5261 0.2193 0.090 Uiso 1 1 calc R . .
C13 C 0.5873(7) -0.4286(8) 0.2226(3) 0.082(3) Uani 1 1 d . . .
H13 H 0.6300 -0.4723 0.2444 0.098 Uiso 1 1 calc R . .
C14 C 0.6188(6) -0.3340(8) 0.2046(3) 0.081(3) Uani 1 1 d . . .
H14 H 0.6835 -0.3148 0.2136 0.097 Uiso 1 1 calc R . .
C15 C 0.5559(5) -0.2657(6) 0.1732(3) 0.0603(18) Uani 1 1 d . . .
H15 H 0.5780 -0.2010 0.1614 0.072 Uiso 1 1 calc R . .
C16 C 0.4614(5) -0.2946(5) 0.1597(2) 0.0452(14) Uani 1 1 d . . .
C17 C 0.3684(4) 0.2861(4) 0.0684(2) 0.0375(12) Uani 1 1 d . . .
H17 H 0.3769 0.3447 0.0452 0.045 Uiso 1 1 calc R . .
C18 C 0.2647(4) 0.2883(5) 0.0749(2) 0.0411(13) Uani 1 1 d . . .
H18A H 0.2530 0.3554 0.0917 0.049 Uiso 1 1 calc R . .
H18B H 0.2223 0.2877 0.0425 0.049 Uiso 1 1 calc R . .
C19 C 0.4393(4) 0.3060(5) 0.1169(2) 0.0417(13) Uani 1 1 d . . .
H19A H 0.5042 0.3062 0.1104 0.050 Uiso 1 1 calc R . .
H19B H 0.4270 0.3776 0.1297 0.050 Uiso 1 1 calc R . .
C20 C 0.4124(4) 0.1862(5) -0.0054(2) 0.0421(13) Uani 1 1 d . . .
H20 H 0.4204 0.1127 -0.0183 0.050 Uiso 1 1 calc R . .
C21 C 0.3344(5) 0.2481(5) -0.0408(2) 0.0467(15) Uani 1 1 d . . .
C22 C 0.2368(5) 0.2266(6) -0.0542(2) 0.0586(17) Uani 1 1 d . . .
H22 H 0.2107 0.1647 -0.0422 0.070 Uiso 1 1 calc R . .
C23 C 0.1792(6) 0.2970(8) -0.0853(3) 0.075(2) Uani 1 1 d . . .
H23 H 0.1136 0.2828 -0.0945 0.090 Uiso 1 1 calc R . .
C24 C 0.2169(7) 0.3887(8) -0.1033(3) 0.079(2) Uani 1 1 d . . .
H24 H 0.1761 0.4355 -0.1245 0.095 Uiso 1 1 calc R . .
C25 C 0.3163(7) 0.4138(6) -0.0904(3) 0.070(2) Uani 1 1 d . . .
H25 H 0.3416 0.4762 -0.1025 0.084 Uiso 1 1 calc R . .
C26 C 0.3747(5) 0.3405(5) -0.0587(2) 0.0512(16) Uani 1 1 d . . .
C27 C 0.4770(5) 0.3442(5) -0.0370(2) 0.0513(16) Uani 1 1 d . . .
C28 C 0.5488(6) 0.4193(6) -0.0421(3) 0.063(2) Uani 1 1 d . . .
H28 H 0.5344 0.4796 -0.0630 0.076 Uiso 1 1 calc R . .
C29 C 0.6400(6) 0.4034(6) -0.0163(3) 0.069(2) Uani 1 1 d . . .
H29 H 0.6874 0.4544 -0.0192 0.083 Uiso 1 1 calc R . .
C30 C 0.6638(6) 0.3136(7) 0.0141(3) 0.075(2) Uani 1 1 d . . .
H30 H 0.7272 0.3033 0.0305 0.089 Uiso 1 1 calc R . .
C31 C 0.5922(6) 0.2372(6) 0.0204(3) 0.065(2) Uani 1 1 d . . .
H31 H 0.6070 0.1773 0.0415 0.078 Uiso 1 1 calc R . .
C32 C 0.5019(5) 0.2537(5) -0.0051(2) 0.0448(14) Uani 1 1 d . . .
C33 C 0.7234(5) 0.3102(5) 0.1900(2) 0.0493(15) Uani 1 1 d . . .
C34 C 0.8248(4) 0.4487(6) 0.2280(3) 0.0517(16) Uani 1 1 d . . .
C35 C -0.0023(16) 0.2014(19) 0.1598(8) 0.102(5) Uani 0.50 1 d PU B 1
H35A H -0.0449 0.1398 0.1525 0.153 Uiso 0.50 1 calc PR B 1
H35B H -0.0370 0.2676 0.1493 0.153 Uiso 0.50 1 calc PR B 1
H35C H 0.0228 0.2046 0.1949 0.153 Uiso 0.50 1 calc PR B 1
C35' C 0.0179(17) 0.1437(19) 0.1755(9) 0.102(5) Uani 0.50 1 d PU B 2
H35D H -0.0284 0.1952 0.1832 0.153 Uiso 0.50 1 calc PR B 2
H35E H 0.0650 0.1283 0.2050 0.153 Uiso 0.50 1 calc PR B 2
H35F H -0.0144 0.0771 0.1632 0.153 Uiso 0.50 1 calc PR B 2
C36 C -0.0168(10) 0.2416(12) 0.0257(6) 0.153(5) Uani 1 1 d U B .
H36A H -0.0730 0.2046 0.0320 0.229 Uiso 1 1 calc R . .
H36B H -0.0334 0.2829 -0.0046 0.229 Uiso 1 1 calc R . .
H36C H 0.0074 0.2902 0.0528 0.229 Uiso 1 1 calc R . .
C37 C 0.4914(7) 0.2239(9) 0.2965(4) 0.104(3) Uani 1 1 d U . .
H37A H 0.4353 0.1823 0.2819 0.156 Uiso 1 1 calc R . .
H37B H 0.4723 0.2959 0.3048 0.156 Uiso 1 1 calc R . .
H37C H 0.5245 0.1876 0.3260 0.156 Uiso 1 1 calc R . .
C38 C 0.7981(7) 0.9470(8) 0.1543(4) 0.088(3) Uani 1 1 d U . .
C39 C 0.7859(7) 1.0303(8) 0.1159(4) 0.100(3) Uani 1 1 d U . .
H39A H 0.7338 1.0101 0.0894 0.150 Uiso 1 1 calc R . .
H39B H 0.8442 1.0366 0.1031 0.150 Uiso 1 1 calc R . .
H39C H 0.7718 1.0993 0.1296 0.150 Uiso 1 1 calc R . .

loop_
_atom_site_aniso_label
_atom_site_aniso_U_11
_atom_site_aniso_U_22
_atom_site_aniso_U_33
_atom_site_aniso_U_23
_atom_site_aniso_U_13
_atom_site_aniso_U_12
Mn1 0.0331(4) 0.0304(4) 0.0286(4) 0.0002(3) 0.0073(3) 0.0005(3)
Mn2 0.0337(4) 0.0529(6) 0.0405(5) 0.0007(4) 0.0029(4) -0.0015(4)
Mn3 0.0341(4) 0.0409(5) 0.0439(5) 0.0018(4) 0.0022(4) -0.0033(4)
Cl1 0.0765(11) 0.0537(10) 0.0469(9) -0.0132(7) 0.0248(8) 0.0078(8)
Cl2 0.0471(9) 0.0780(12) 0.0615(10) 0.0004(9) 0.0086(8) -0.0161(8)
Cl3 0.0540(9) 0.0482(8) 0.0402(8) -0.0055(6) 0.0123(6) -0.0038(7)
Cl4 0.0422(7) 0.0465(8) 0.0497(8) 0.0010(7) 0.0157(6) 0.0035(6)
O1 0.039(2) 0.035(2) 0.037(2) 0.0031(16) 0.0098(16) -0.0012(16)
O2 0.0363(19) 0.035(2) 0.035(2) 0.0035(16) 0.0032(16) -0.0016(16)
O3 0.038(2) 0.042(2) 0.032(2) 0.0059(16) 0.0075(16) 0.0032(17)
O4 0.037(2) 0.037(2) 0.035(2) 0.0038(16) 0.0065(16) -0.0038(16)
O5 0.053(3) 0.085(4) 0.071(3) -0.009(3) 0.024(2) 0.009(3)
O6 0.062(3) 0.075(3) 0.052(3) 0.001(2) 0.002(2) 0.012(3)
O7 0.077(4) 0.089(4) 0.064(3) -0.025(3) 0.024(3) -0.019(3)
N1 0.039(2) 0.030(2) 0.036(2) 0.0028(19) 0.0103(19) -0.0014(19)
N2 0.043(3) 0.035(2) 0.033(2) 0.0018(19) 0.012(2) -0.001(2)
N3 0.055(3) 0.060(4) 0.055(3) -0.004(3) 0.003(3) -0.022(3)
N4 0.084(4) 0.084(5) 0.060(4) -0.017(3) 0.024(3) -0.051(4)
N5 0.049(3) 0.059(4) 0.065(4) -0.008(3) 0.000(3) -0.015(3)
N6 0.123(3) 0.122(3) 0.122(3) -0.0009(10) 0.0239(12) 0.0012(10)
C1 0.050(3) 0.031(3) 0.032(3) 0.005(2) 0.013(2) -0.004(2)
C2 0.039(3) 0.039(3) 0.042(3) 0.009(2) 0.018(2) 0.000(2)
C3 0.049(3) 0.033(3) 0.037(3) 0.007(2) 0.010(3) 0.001(2)
C4 0.052(3) 0.031(3) 0.031(3) -0.003(2) 0.017(2) 0.005(2)
C5 0.057(4) 0.037(3) 0.039(3) -0.006(3) 0.014(3) 0.002(3)
C6 0.059(4) 0.051(4) 0.058(4) -0.006(3) 0.011(3) -0.003(3)
C7 0.059(4) 0.072(5) 0.087(6) -0.020(5) 0.025(4) -0.018(4)
C8 0.102(7) 0.049(5) 0.094(6) -0.014(4) 0.055(6) -0.026(4)
C9 0.111(7) 0.041(4) 0.064(5) -0.002(3) 0.042(5) -0.016(4)
C10 0.089(5) 0.031(3) 0.040(3) -0.002(3) 0.026(3) -0.003(3)
C11 0.089(5) 0.035(3) 0.035(3) -0.001(3) 0.012(3) 0.010(3)
C12 0.126(8) 0.048(4) 0.052(4) 0.007(3) 0.020(5) 0.028(5)
C13 0.095(7) 0.087(7) 0.058(5) 0.002(5) 0.000(5) 0.044(6)
C14 0.069(5) 0.096(7) 0.069(5) -0.014(5) -0.006(4) 0.034(5)
C15 0.059(4) 0.061(4) 0.058(4) -0.008(3) 0.006(3) 0.011(3)
C16 0.059(4) 0.038(3) 0.042(3) -0.002(3) 0.016(3) 0.012(3)
C17 0.049(3) 0.028(3) 0.036(3) 0.004(2) 0.011(2) 0.003(2)
C18 0.050(3) 0.038(3) 0.037(3) 0.003(2) 0.012(3) 0.008(3)
C19 0.052(3) 0.033(3) 0.040(3) -0.003(2) 0.009(3) -0.006(3)
C20 0.055(4) 0.040(3) 0.035(3) 0.000(2) 0.019(3) 0.001(3)
C21 0.064(4) 0.044(3) 0.034(3) -0.001(3) 0.014(3) 0.000(3)
C22 0.066(4) 0.068(5) 0.040(4) -0.002(3) 0.006(3) -0.008(4)
C23 0.066(5) 0.099(6) 0.052(4) 0.006(4) -0.005(4) 0.003(5)
C24 0.091(6) 0.088(6) 0.055(5) 0.021(4) 0.002(4) 0.020(5)
C25 0.111(7) 0.060(5) 0.040(4) 0.012(3) 0.015(4) 0.001(4)
C26 0.075(5) 0.043(4) 0.038(3) -0.005(3) 0.019(3) -0.001(3)
C27 0.080(5) 0.037(3) 0.047(4) -0.005(3) 0.037(3) -0.007(3)
C28 0.091(6) 0.043(4) 0.069(5) -0.008(3) 0.046(4) -0.009(4)
C29 0.081(6) 0.058(5) 0.082(6) -0.018(4) 0.047(5) -0.026(4)
C30 0.064(5) 0.082(6) 0.085(6) -0.009(5) 0.031(4) -0.011(4)
C31 0.075(5) 0.063(5) 0.065(5) 0.008(4) 0.034(4) -0.008(4)
C32 0.052(4) 0.042(3) 0.047(3) -0.002(3) 0.026(3) -0.003(3)
C33 0.046(3) 0.052(4) 0.048(4) -0.006(3) 0.003(3) -0.006(3)
C34 0.041(3) 0.054(4) 0.059(4) 0.007(3) 0.007(3) -0.011(3)
C35 0.102(5) 0.102(5) 0.102(5) -0.0001(7) 0.0204(12) 0.0001(7)
C35' 0.102(5) 0.102(5) 0.102(5) -0.0001(7) 0.0204(12) 0.0001(7)
C36 0.153(5) 0.153(5) 0.152(5) 0.0001(10) 0.0294(14) 0.0006(10)
C37 0.103(3) 0.105(3) 0.103(3) -0.0008(10) 0.0207(12) -0.0001(10)
C38 0.088(3) 0.088(3) 0.088(3) -0.0010(10) 0.0175(11) 0.0007(10)
C39 0.100(3) 0.100(3) 0.100(3) -0.0002(10) 0.0200(11) 0.0003(10)

loop_
_atom_type_symbol
_atom_type_description
_atom_type_scat_dispersion_real
_atom_type_scat_dispersion_imag
_atom_type_scat_source
C C 0.0033 0.0016 'International Tables Vol C Tables 4.2.6.8 and 6.1.1.4'
H H 0.0000 0.0000 'International Tables Vol C Tables 4.2.6.8 and 6.1.1.4'
N N 0.0061 0.0033 'International Tables Vol C Tables 4.2.6.8 and 6.1.1.4'
O O 0.0106 0.0060 'International Tables Vol C Tables 4.2.6.8 and 6.1.1.4'
Cl Cl 0.1484 0.1585 'International Tables Vol C Tables 4.2.6.8 and 6.1.1.4'
Mn Mn 0.3368 0.7283 'International Tables Vol C Tables 4.2.6.8 and 6.1.1.4'

loop_
_geom_angle_atom_site_label_1
_geom_angle_atom_site_label_2
_geom_angle_atom_site_label_3
_geom_angle
_geom_angle_site_symmetry_1
_geom_angle_site_symmetry_3
O3 Mn1 O4 94.36(16) . .
O3 Mn1 O2 158.56(16) . .
O4 Mn1 O2 81.81(15) . .
O3 Mn1 O1 80.98(16) . .
O4 Mn1 O1 158.02(16) . .
O2 Mn1 O1 94.67(16) . .
O3 Mn1 Cl1 97.07(12) . .
O4 Mn1 Cl1 105.43(13) . .
O2 Mn1 Cl1 104.30(12) . .
O1 Mn1 Cl1 96.48(12) . .
O3 Mn1 Mn3 131.13(12) . .
O4 Mn1 Mn3 41.44(11) . .
O2 Mn1 Mn3 40.46(11) . .
O1 Mn1 Mn3 130.35(11) . .
Cl1 Mn1 Mn3 111.97(6) . .
O3 Mn1 Mn2 41.58(11) . .
O4 Mn1 Mn2 132.25(11) . .
O2 Mn1 Mn2 130.78(11) . .
O1 Mn1 Mn2 39.39(11) . .
Cl1 Mn1 Mn2 98.85(6) . .
Mn3 Mn1 Mn2 149.12(4) . .
O1 Mn2 O6 161.69(17) . .
O1 Mn2 O3 69.12(13) . .
O6 Mn2 O3 92.86(16) . .
O1 Mn2 O5 83.92(16) . .
O6 Mn2 O5 89.37(19) . .
O3 Mn2 O5 78.15(16) . .
O1 Mn2 Cl2 99.37(11) . .
O6 Mn2 Cl2 98.23(14) . .
O3 Mn2 Cl2 167.29(11) . .
O5 Mn2 Cl2 95.69(14) . .
O1 Mn2 Cl3 88.95(11) . .
O6 Mn2 Cl3 93.26(14) . .
O3 Mn2 Cl3 86.51(10) . .
O5 Mn2 Cl3 164.55(14) . .
Cl2 Mn2 Cl3 98.99(7) . .
O1 Mn2 Mn1 34.40(10) . .
O6 Mn2 Mn1 127.51(14) . .
O3 Mn2 Mn1 34.72(9) . .
O5 Mn2 Mn1 79.08(13) . .
Cl2 Mn2 Mn1 133.55(6) . .
Cl3 Mn2 Mn1 87.30(5) . .
O2 Mn3 N3 165.16(19) . .
O2 Mn3 N5 93.31(18) . 2_645
N3 Mn3 N5 100.2(2) . 2_645
O2 Mn3 O4 69.67(13) . .
N3 Mn3 O4 96.66(18) . .
N5 Mn3 O4 162.98(18) 2_645 .
O2 Mn3 O7 89.26(17) . .
N3 Mn3 O7 85.1(2) . .
N5 Mn3 O7 88.4(2) 2_645 .
O4 Mn3 O7 90.82(18) . .
O2 Mn3 Cl4 86.46(11) . .
N3 Mn3 Cl4 98.23(16) . .
N5 Mn3 Cl4 95.41(17) 2_645 .
O4 Mn3 Cl4 84.33(11) . .
O7 Mn3 Cl4 174.41(15) . .
O2 Mn3 Mn1 34.81(9) . .
N3 Mn3 Mn1 131.55(16) . .
N5 Mn3 Mn1 128.08(16) 2_645 .
O4 Mn3 Mn1 34.94(9) . .
O7 Mn3 Mn1 91.76(15) . .
Cl4 Mn3 Mn1 82.67(5) . .
C2 O1 Mn1 124.2(3) . .
C2 O1 Mn2 129.5(3) . .
Mn1 O1 Mn2 106.21(16) . .
C3 O2 Mn1 126.8(3) . .
C3 O2 Mn3 127.1(3) . .
Mn1 O2 Mn3 104.73(16) . .
C18 O3 Mn1 125.6(3) . .
C18 O3 Mn2 130.2(3) . .
Mn1 O3 Mn2 103.70(16) . .
C19 O4 Mn1 127.9(3) . .
C19 O4 Mn3 125.8(3) . .
Mn1 O4 Mn3 103.62(16) . .
C35 O5 C35' 34.6(12) . .
C35 O5 Mn2 142.5(11) . .
C35' O5 Mn2 119.1(10) . .
C35 O5 H5 108.8 . .
C35' O5 H5 121.6 . .
Mn2 O5 H5 108.8 . .
C36 O6 Mn2 121.6(7) . .
C36 O6 H6 119.2 . .
Mn2 O6 H6 119.2 . .
C37 O7 Mn3 129.1(6) . .
C37 O7 H7 115.4 . .
Mn3 O7 H7 115.4 . .
C4 N1 C1 115.5(4) . .
C4 N1 H1A 108.4 . .
C1 N1 H1A 108.4 . .
C4 N1 H1B 108.4 . .
C1 N1 H1B 108.4 . .
H1A N1 H1B 107.5 . .
C20 N2 C17 115.2(4) . .
C20 N2 H2A 108.5 . .
C17 N2 H2A 108.5 . .
C20 N2 H2B 108.5 . .
C17 N2 H2B 108.5 . .
H2A N2 H2B 107.5 . .
C33 N3 Mn3 161.7(6) . .
C33 N4 C34 124.9(6) . .
C34 N5 Mn3 171.1(6) . 2_655
C3 C1 C2 111.7(5) . .
C3 C1 N1 109.3(4) . .
C2 C1 N1 108.0(4) . .
C3 C1 H1 109.3 . .
C2 C1 H1 109.3 . .
N1 C1 H1 109.3 . .
O1 C2 C1 110.0(4) . .
O1 C2 H2C 109.7 . .
C1 C2 H2C 109.7 . .
O1 C2 H2D 109.7 . .
C1 C2 H2D 109.7 . .
H2C C2 H2D 108.2 . .
O2 C3 C1 112.1(4) . .
O2 C3 H3A 109.2 . .
C1 C3 H3A 109.2 . .
O2 C3 H3B 109.2 . .
C1 C3 H3B 109.2 . .
H3A C3 H3B 107.9 . .
C16 C4 N1 112.0(4) . .
C16 C4 C5 104.4(5) . .
N1 C4 C5 112.0(4) . .
C16 C4 H4 109.4 . .
N1 C4 H4 109.4 . .
C5 C4 H4 109.4 . .
C6 C5 C10 122.3(6) . .
C6 C5 C4 129.5(6) . .
C10 C5 C4 108.2(5) . .
C5 C6 C7 118.8(7) . .
C5 C6 H6A 120.6 . .
C7 C6 H6A 120.6 . .
C8 C7 C6 119.1(8) . .
C8 C7 H7A 120.5 . .
C6 C7 H7A 120.5 . .
C7 C8 C9 122.3(7) . .
C7 C8 H8 118.9 . .
C9 C8 H8 118.9 . .
C10 C9 C8 118.3(7) . .
C10 C9 H9 120.9 . .
C8 C9 H9 120.9 . .
C9 C10 C5 119.2(7) . .
C9 C10 C11 131.0(7) . .
C5 C10 C11 109.8(6) . .
C12 C11 C16 117.9(7) . .
C12 C11 C10 133.1(7) . .
C16 C11 C10 109.0(5) . .
C13 C12 C11 120.6(8) . .
C13 C12 H12 119.7 . .
C11 C12 H12 119.7 . .
C14 C13 C12 120.0(8) . .
C14 C13 H13 120.0 . .
C12 C13 H13 120.0 . .
C13 C14 C15 121.0(8) . .
C13 C14 H14 119.5 . .
C15 C14 H14 119.5 . .
C16 C15 C14 119.3(8) . .
C16 C15 H15 120.4 . .
C14 C15 H15 120.4 . .
C15 C16 C11 121.0(6) . .
C15 C16 C4 130.3(6) . .
C11 C16 C4 108.5(6) . .
N2 C17 C18 109.7(4) . .
N2 C17 C19 110.7(4) . .
C18 C17 C19 112.4(5) . .
N2 C17 H17 108.0 . .
C18 C17 H17 108.0 . .
C19 C17 H17 108.0 . .
O3 C18 C17 111.2(4) . .
O3 C18 H18A 109.4 . .
C17 C18 H18A 109.4 . .
O3 C18 H18B 109.4 . .
C17 C18 H18B 109.4 . .
H18A C18 H18B 108.0 . .
O4 C19 C17 112.8(4) . .
O4 C19 H19A 109.0 . .
C17 C19 H19A 109.0 . .
O4 C19 H19B 109.0 . .
C17 C19 H19B 109.0 . .
H19A C19 H19B 107.8 . .
N2 C20 C32 111.5(5) . .
N2 C20 C21 111.2(5) . .
C32 C20 C21 103.6(5) . .
N2 C20 H20 110.1 . .
C32 C20 H20 110.1 . .
C21 C20 H20 110.1 . .
C22 C21 C26 121.1(6) . .
C22 C21 C20 129.5(6) . .
C26 C21 C20 109.3(6) . .
C23 C22 C21 119.3(7) . .
C23 C22 H22 120.3 . .
C21 C22 H22 120.3 . .
C22 C23 C24 120.8(8) . .
C22 C23 H23 119.6 . .
C24 C23 H23 119.6 . .
C23 C24 C25 121.6(7) . .
C23 C24 H24 119.2 . .
C25 C24 H24 119.2 . .
C26 C25 C24 117.0(7) . .
C26 C25 H25 121.5 . .
C24 C25 H25 121.5 . .
C21 C26 C25 120.1(7) . .
C21 C26 C27 109.0(6) . .
C25 C26 C27 130.9(7) . .
C28 C27 C32 118.5(7) . .
C28 C27 C26 131.7(7) . .
C32 C27 C26 109.7(5) . .
C29 C28 C27 119.3(7) . .
C29 C28 H28 120.3 . .
C27 C28 H28 120.3 . .
C28 C29 C30 121.5(7) . .
C28 C29 H29 119.2 . .
C30 C29 H29 119.2 . .
C29 C30 C31 120.2(8) . .
C29 C30 H30 119.9 . .
C31 C30 H30 119.9 . .
C32 C31 C30 118.0(7) . .
C32 C31 H31 121.0 . .
C30 C31 H31 121.0 . .
C31 C32 C27 122.4(6) . .
C31 C32 C20 129.2(6) . .
C27 C32 C20 108.5(6) . .
N3 C33 N4 171.4(7) . .
N5 C34 N4 171.4(7) . .
O5 C35 H35A 109.5 . .
O5 C35 H35B 109.5 . .
O5 C35 H35C 109.5 . .
O5 C35' H35D 109.5 . .
O5 C35' H35E 109.5 . .
H35D C35' H35E 109.5 . .
O5 C35' H35F 109.5 . .
H35D C35' H35F 109.5 . .
H35E C35' H35F 109.5 . .
O6 C36 H36A 109.5 . .
O6 C36 H36B 109.5 . .
H36A C36 H36B 109.5 . .
O6 C36 H36C 109.5 . .
H36A C36 H36C 109.5 . .
H36B C36 H36C 109.5 . .
O7 C37 H37A 109.5 . .
O7 C37 H37B 109.5 . .
H37A C37 H37B 109.5 . .
O7 C37 H37C 109.5 . .
H37A C37 H37C 109.5 . .
H37B C37 H37C 109.5 . .
N6 C38 C39 176.5(12) . .
C38 C39 H39A 109.5 . .
C38 C39 H39B 109.5 . .
H39A C39 H39B 109.5 . .
C38 C39 H39C 109.5 . .
H39A C39 H39C 109.5 . .
H39B C39 H39C 109.5 . .

loop_
_geom_bond_atom_site_label_1
_geom_bond_atom_site_label_2
_geom_bond_distance
_geom_bond_site_symmetry_2
Mn1 O3 1.897(4) .
Mn1 O4 1.898(4) .
Mn1 O2 1.901(4) .
Mn1 O1 1.903(4) .
Mn1 Cl1 2.4140(17) .
Mn1 Mn3 3.2205(14) .
Mn1 Mn2 3.2353(15) .
Mn2 O1 2.138(4) .
Mn2 O6 2.174(5) .
Mn2 O3 2.210(4) .
Mn2 O5 2.319(5) .
Mn2 Cl2 2.4318(19) .
Mn2 Cl3 2.5715(18) .
Mn3 O2 2.161(4) .
Mn3 N3 2.186(6) .
Mn3 N5 2.188(6) 2_645
Mn3 O4 2.193(4) .
Mn3 O7 2.226(5) .
Mn3 Cl4 2.6544(18) .
O1 C2 1.424(6) .
O2 C3 1.414(6) .
O3 C18 1.397(7) .
O4 C19 1.410(7) .
O5 C35 1.26(2) .
O5 C35' 1.49(2) .
O5 H5 0.9300 .
O6 C36 1.377(14) .
O6 H6 0.9300 .
O7 C37 1.364(11) .
O7 H7 0.9300 .
N1 C4 1.513(6) .
N1 C1 1.520(7) .
N1 H1A 0.9000 .
N1 H1B 0.9000 .
N2 C20 1.503(7) .
N2 C17 1.507(7) .
N2 H2A 0.9000 .
N2 H2B 0.9000 .
N3 C33 1.114(8) .
N4 C33 1.312(8) .
N4 C34 1.313(9) .
N5 C34 1.126(8) .
N5 Mn3 2.188(6) 2_655
N6 C38 1.137(12) .
C1 C3 1.510(8) .
C1 C2 1.517(8) .
C1 H1 0.9800 .
C2 H2C 0.9700 .
C2 H2D 0.9700 .
C3 H3A 0.9700 .
C3 H3B 0.9700 .
C4 C16 1.509(8) .
C4 C5 1.516(8) .
C4 H4 0.9800 .
C5 C6 1.332(9) .
C5 C10 1.412(8) .
C6 C7 1.414(10) .
C6 H6A 0.9300 .
C7 C8 1.371(12) .
C7 H7A 0.9300 .
C8 C9 1.383(12) .
C8 H8 0.9300 .
C9 C10 1.377(10) .
C9 H9 0.9300 .
C10 C11 1.449(10) .
C11 C12 1.390(10) .
C11 C16 1.419(9) .
C12 C13 1.381(12) .
C12 H12 0.9300 .
C13 C14 1.365(13) .
C13 H13 0.9300 .
C14 C15 1.389(10) .
C14 H14 0.9300 .
C15 C16 1.362(9) .
C15 H15 0.9300 .
C17 C18 1.514(8) .
C17 C19 1.520(8) .
C17 H17 0.9800 .
C18 H18A 0.9700 .
C18 H18B 0.9700 .
C19 H19A 0.9700 .
C19 H19B 0.9700 .
C20 C32 1.511(8) .
C20 C21 1.521(8) .
C20 H20 0.9800 .
C21 C22 1.383(9) .
C21 C26 1.395(9) .
C22 C23 1.363(10) .
C22 H22 0.9300 .
C23 C24 1.372(12) .
C23 H23 0.9300 .
C24 C25 1.415(12) .
C24 H24 0.9300 .
C25 C26 1.400(10) .
C25 H25 0.9300 .
C26 C27 1.453(10) .
C27 C28 1.397(9) .
C27 C32 1.410(9) .
C28 C29 1.357(11) .
C28 H28 0.9300 .
C29 C30 1.378(11) .
C29 H29 0.9300 .
C30 C31 1.412(10) .
C30 H30 0.9300 .
C31 C32 1.345(10) .
C31 H31 0.9300 .
C35 H35A 0.9600 .
C35 H35B 0.9600 .
C35 H35C 0.9600 .
C35' H35D 0.9600 .
C35' H35E 0.9600 .
C35' H35F 0.9600 .
C36 H36A 0.9600 .
C36 H36B 0.9600 .
C36 H36C 0.9600 .
C37 H37A 0.9600 .
C37 H37B 0.9600 .
C37 H37C 0.9600 .
C38 C39 1.450(13) .
C39 H39A 0.9600 .
C39 H39B 0.9600 .
C39 H39C 0.9600 .

loop_
_geom_hbond_atom_site_label_D
_geom_hbond_atom_site_label_H
_geom_hbond_atom_site_label_A
_geom_hbond_distance_DH
_geom_hbond_distance_HA
_geom_hbond_distance_DA
_geom_hbond_angle_DHA
_geom_hbond_site_symmetry_A
O5 H5 Cl1 0.93 2.62 3.178(5) 119.4 .
O6 H6 Cl2 0.93 2.36 3.098(5) 135.8 3
O7 H7 N6 0.93 2.04 2.897(12) 152.3 2_645
N1 H1A O1 0.90 2.28 2.731(6) 111.0 .
N1 H1A Cl3 0.90 2.48 3.333(5) 157.6 .
N1 H1B Cl4 0.90 2.39 3.248(5) 159.3 .
N2 H2A Cl4 0.90 2.33 3.197(5) 162.7 .
N2 H2B Cl3 0.90 2.36 3.229(5) 161.2 .
